data_7242413
loop_
_publ_author_name
'Wu, Jing-Yun'
'Hu, Zhi-Jia'
'Sung, Hui-Ling'

_publ_section_title
;
 A water-stable molecular cadmium phosphonate bearing
 2-(2-pyridyl)benzimidazole as a highly sensitive luminescence sensor for
 the selective detection of bisphenol AF and bisphenol B
;
_journal_issue 15
_journal_name_full CrystEngComm
_journal_page_first 2842
_journal_page_last 2853
_journal_paper_doi 10.1039/D0CE01740J
_journal_volume 23
_journal_year 2021
_chemical_formula_sum 'C48 H68 Cd2 N6 O24 P6'
_chemical_formula_weight 1523.70
_space_group_crystal_system triclinic
_space_group_IT_number 2
_space_group_name_Hall '-P 1'
_space_group_name_H-M_alt 'P -1'
_atom_sites_solution_hydrogens mixed
_audit_creation_method SHELXL-2014/7
_audit_update_record
;
2020-07-17 deposited with the CCDC.	2021-03-15 downloaded from the CCDC.
;
_cell_angle_alpha 99.969(2)
_cell_angle_beta 111.335(2)
_cell_angle_gamma 90.590(2)
_cell_formula_units_Z 1
_cell_length_a 10.4889(6)
_cell_length_b 11.1126(7)
_cell_length_c 13.9538(8)
_cell_measurement_reflns_used 9982
_cell_measurement_temperature 200(2)
_cell_measurement_theta_max 24.907
_cell_measurement_theta_min 2.213
_cell_volume 1487.34(15)
_computing_cell_refinement 'Bruker D8 Venture'
_computing_data_collection 'Bruker D8 Venture'
_computing_data_reduction 'Bruker SAINT'
_computing_molecular_graphics 'Bruker SHELXTL'
_computing_publication_material 'Bruker SHELXTL'
_computing_structure_refinement 'SHELXL-2014/7 (Sheldrick, 2014)'
_computing_structure_solution 'SHELXL-2014 (Sheldrick, 2014)'
_diffrn_ambient_temperature 200(2)
_diffrn_measured_fraction_theta_full 0.997
_diffrn_measured_fraction_theta_max 0.997
_diffrn_measurement_device_type 'Photon 100 CMOS detector'
_diffrn_measurement_method 'phi and omega scans'
_diffrn_radiation_type MoK\a
_diffrn_radiation_wavelength 0.71073
_diffrn_reflns_av_R_equivalents 0.0787
_diffrn_reflns_av_unetI/netI 0.0558
_diffrn_reflns_Laue_measured_fraction_full 0.997
_diffrn_reflns_Laue_measured_fraction_max 0.997
_diffrn_reflns_limit_h_max 12
_diffrn_reflns_limit_h_min -12
_diffrn_reflns_limit_k_max 13
_diffrn_reflns_limit_k_min -13
_diffrn_reflns_limit_l_max 16
_diffrn_reflns_limit_l_min -16
_diffrn_reflns_number 30320
_diffrn_reflns_point_group_measured_fraction_full 0.997
_diffrn_reflns_point_group_measured_fraction_max 0.997
_diffrn_reflns_theta_full 25.066
_diffrn_reflns_theta_max 25.066
_diffrn_reflns_theta_min 2.214
_exptl_absorpt_coefficient_mu 0.962
_exptl_absorpt_correction_T_max 0.9625
_exptl_absorpt_correction_T_min 0.9015
_exptl_absorpt_correction_type multi-scan
_exptl_crystal_colour colorless
_exptl_crystal_density_diffrn 1.701
_exptl_crystal_description prism
_exptl_crystal_F_000 776
_exptl_crystal_size_max 0.110
_exptl_crystal_size_mid 0.070
_exptl_crystal_size_min 0.040
_refine_diff_density_max 1.336
_refine_diff_density_min -1.352
_refine_diff_density_rms 0.134
_refine_ls_extinction_method none
_refine_ls_goodness_of_fit_ref 1.084
_refine_ls_hydrogen_treatment constr
_refine_ls_matrix_type full
_refine_ls_number_parameters 392
_refine_ls_number_reflns 5272
_refine_ls_number_restraints 0
_refine_ls_restrained_S_all 1.084
_refine_ls_R_factor_all 0.0874
_refine_ls_R_factor_gt 0.0510
_refine_ls_shift/su_max 0.000
_refine_ls_shift/su_mean 0.000
_refine_ls_structure_factor_coef Fsqd
_refine_ls_weighting_details 'w=1/[\s^2^(Fo^2^)+(0.0346P)^2^+9.8730P] where P=(Fo^2^+2Fc^2^)/3'
_refine_ls_weighting_scheme calc
_refine_ls_wR_factor_gt 0.1086
_refine_ls_wR_factor_ref 0.1338
_reflns_Friedel_coverage 0.000
_reflns_number_gt 3925
_reflns_number_total 5272
_reflns_threshold_expression 'I > 2\s(I)'
_cod_data_source_file d0ce01740j2.cif
_cod_data_source_block shelx
_cod_depositor_comments 'Adding full bibliography for 7242413.cif.'
_cod_database_code 7242413
_shelx_shelxl_version_number 2014/7
_shelx_space_group_comment
;
The symmetry employed for this shelxl refinement is uniquely defined
by the following loop, which should always be used as a source of
symmetry information in preference to the above space-group names.
They are only intended as comments.
;
_shelx_estimated_absorpt_t_min 0.902
_shelx_estimated_absorpt_t_max 0.963

loop_
_space_group_symop_operation_xyz
'x, y, z'
'-x, -y, -z'

loop_
_atom_site_label
_atom_site_type_symbol
_atom_site_fract_x
_atom_site_fract_y
_atom_site_fract_z
_atom_site_U_iso_or_equiv
_atom_site_adp_type
_atom_site_occupancy
_atom_site_site_symmetry_order
_atom_site_calc_flag
_atom_site_refinement_flags_posn
_atom_site_refinement_flags_adp
_atom_site_refinement_flags_occupancy
_atom_site_disorder_assembly
_atom_site_disorder_group
C1 C 0.3438(7) 0.3825(6) -0.0690(5) 0.0351(16) Uani 1 1 d . . . . .
H1 H 0.2594 0.4183 -0.0775 0.042 Uiso 1 1 calc R U . . .
C2 C 0.4200(7) 0.4153(7) -0.1239(5) 0.0373(17) Uani 1 1 d . . . . .
H2 H 0.3886 0.4729 -0.1687 0.045 Uiso 1 1 calc R U . . .
C3 C 0.5417(8) 0.3641(7) -0.1132(6) 0.0443(19) Uani 1 1 d . . . . .
H3 H 0.5969 0.3856 -0.1496 0.053 Uiso 1 1 calc R U . . .
C4 C 0.5817(8) 0.2788(7) -0.0465(6) 0.0418(18) Uani 1 1 d . . . . .
H4 H 0.6646 0.2401 -0.0375 0.050 Uiso 1 1 calc R U . . .
C5 C 0.4995(7) 0.2521(6) 0.0053(5) 0.0291(14) Uani 1 1 d . . . . .
C6 C 0.5334(6) 0.1653(6) 0.0786(5) 0.0259(14) Uani 1 1 d . . . . .
C7 C 0.6486(7) 0.0371(6) 0.1777(5) 0.0292(14) Uani 1 1 d . . . . .
C8 C 0.7417(7) -0.0369(6) 0.2322(6) 0.0403(17) Uani 1 1 d . . . . .
H8 H 0.8263 -0.0495 0.2231 0.048 Uiso 1 1 calc R U . . .
C9 C 0.7048(8) -0.0910(7) 0.3002(6) 0.0458(19) Uani 1 1 d . . . . .
H9 H 0.7663 -0.1421 0.3400 0.055 Uiso 1 1 calc R U . . .
C10 C 0.5800(7) -0.0739(6) 0.3133(5) 0.0363(16) Uani 1 1 d . . . . .
H10 H 0.5590 -0.1147 0.3608 0.044 Uiso 1 1 calc R U . . .
C11 C 0.4878(7) -0.0011(6) 0.2604(5) 0.0355(16) Uani 1 1 d . . . . .
H11 H 0.4030 0.0101 0.2696 0.043 Uiso 1 1 calc R U . . .
C12 C 0.5252(7) 0.0582(6) 0.1899(5) 0.0321(15) Uani 1 1 d . . . . .
C13 C 0.6610(6) 0.4094(6) 0.3602(5) 0.0270(14) Uani 1 1 d . . . . .
H13A H 0.6660 0.3217 0.3333 0.032 Uiso 1 1 calc R U . . .
H13B H 0.6872 0.4577 0.3160 0.032 Uiso 1 1 calc R U . . .
C14 C 0.7644(6) 0.4430(5) 0.4704(4) 0.0225(13) Uani 1 1 d . . . . .
C15 C 0.8027(6) 0.3540(5) 0.5344(5) 0.0229(13) Uani 1 1 d . . . . .
C16 C 0.7431(7) 0.2236(6) 0.4905(5) 0.0309(15) Uani 1 1 d . . . . .
H16A H 0.7797 0.1737 0.5445 0.046 Uiso 1 1 calc R U . . .
H16B H 0.6429 0.2208 0.4683 0.046 Uiso 1 1 calc R U . . .
H16C H 0.7678 0.1914 0.4302 0.046 Uiso 1 1 calc R U . . .
C17 C 0.8983(6) 0.3889(5) 0.6386(5) 0.0222(13) Uani 1 1 d . . . . .
C18 C 0.9428(6) 0.2906(6) 0.7053(5) 0.0277(14) Uani 1 1 d . . . . .
H18A H 1.0403 0.3112 0.7517 0.033 Uiso 1 1 calc R U . . .
H18B H 0.9374 0.2116 0.6581 0.033 Uiso 1 1 calc R U . . .
C19 C 0.9512(6) 0.5105(5) 0.6794(5) 0.0225(13) Uani 1 1 d . . . . .
C20 C 1.0528(6) 0.5486(6) 0.7901(5) 0.0307(15) Uani 1 1 d . . . . .
H20A H 1.0780 0.6369 0.8046 0.046 Uiso 1 1 calc R U . . .
H20B H 1.0114 0.5297 0.8390 0.046 Uiso 1 1 calc R U . . .
H20C H 1.1351 0.5039 0.7989 0.046 Uiso 1 1 calc R U . . .
C21 C 0.9143(6) 0.5990(5) 0.6148(5) 0.0210(12) Uani 1 1 d . . . . .
C22 C 0.9721(6) 0.7308(5) 0.6580(5) 0.0249(13) Uani 1 1 d . . . . .
H22A H 0.9856 0.7657 0.6014 0.030 Uiso 1 1 calc R U . . .
H22B H 1.0635 0.7320 0.7140 0.030 Uiso 1 1 calc R U . . .
C23 C 0.8242(6) 0.5652(5) 0.5102(5) 0.0220(13) Uani 1 1 d . . . . .
C24 C 0.7958(7) 0.6581(6) 0.4382(5) 0.0317(15) Uani 1 1 d . . . . .
H24A H 0.7310 0.6200 0.3684 0.048 Uiso 1 1 calc R U . . .
H24B H 0.7561 0.7285 0.4666 0.048 Uiso 1 1 calc R U . . .
H24C H 0.8818 0.6858 0.4333 0.048 Uiso 1 1 calc R U . . .
Cd1 Cd 0.26877(5) 0.25463(4) 0.10700(4) 0.02882(16) Uani 1 1 d . . . . .
N1 N 0.3828(5) 0.3030(5) -0.0044(4) 0.0326(13) Uani 1 1 d . . . . .
N2 N 0.6509(6) 0.1084(5) 0.1047(4) 0.0332(13) Uani 1 1 d . . . . .
H2A H 0.7167 0.1148 0.0803 0.040 Uiso 1 1 calc R U . . .
N3 N 0.4548(5) 0.1386(5) 0.1277(4) 0.0309(12) Uani 1 1 d . . . . .
O1 O 0.3958(4) 0.4056(4) 0.2321(3) 0.0336(11) Uani 1 1 d . . . . .
O2 O 0.4493(4) 0.3623(4) 0.4166(3) 0.0279(10) Uani 1 1 d . . . . .
O3 O 0.4784(4) 0.5749(4) 0.3842(3) 0.0269(10) Uani 1 1 d . . . . .
H101 H 0.5020 0.5896 0.4497 0.040 Uiso 1 1 calc R U . . .
O4 O 0.8780(4) 0.1477(4) 0.8215(3) 0.0269(10) Uani 1 1 d . . . . .
O5 O 0.8731(4) 0.3752(4) 0.8741(3) 0.0290(10) Uani 1 1 d . . . . .
O6 O 0.6904(4) 0.2527(4) 0.7100(3) 0.0277(10) Uani 1 1 d . . . . .
H102 H 0.6662 0.3193 0.6910 0.042 Uiso 1 1 calc R U . . .
O7 O 0.8711(4) 0.8008(4) 0.8124(3) 0.0297(10) Uani 1 1 d . . . . .
O8 O 0.9301(4) 0.9575(4) 0.7191(4) 0.0301(10) Uani 1 1 d . . . . .
H103 H 0.8983 1.0093 0.7540 0.045 Uiso 1 1 calc R U . . .
O9 O 0.7201(4) 0.8189(4) 0.6285(3) 0.0289(10) Uani 1 1 d . . . . .
H104 H 0.6791 0.7520 0.6249 0.043 Uiso 1 1 calc R U . . .
O10 O 0.1188(4) 0.3909(4) 0.0376(3) 0.0346(11) Uani 1 1 d . . . . .
H105 H 0.1288 0.4604 0.0736 0.052 Uiso 1 1 d R U . . .
H106 H 0.0402 0.3697 -0.0056 0.052 Uiso 1 1 d R U . . .
O11 O 0.1350(4) 0.1123(4) -0.0378(3) 0.0314(10) Uani 1 1 d . . . . .
H107 H 0.0600 0.1314 -0.0763 0.047 Uiso 1 1 d R U . . .
H108 H 0.1347 0.0400 -0.0307 0.047 Uiso 1 1 d R U . . .
O12 O 0.1287(4) 0.8705(4) 0.9764(3) 0.0306(10) Uani 1 1 d . . . . .
H109 H 0.0516 0.8481 0.9312 0.046 Uiso 1 1 d R U . . .
H110 H 0.1356 0.8675 1.0367 0.046 Uiso 1 1 d R U . . .
P1 P 0.48522(16) 0.43382(15) 0.34524(12) 0.0249(4) Uani 1 1 d . . . . .
P2 P 0.84564(16) 0.26941(14) 0.78546(12) 0.0232(3) Uani 1 1 d . . . . .
P3 P 0.86741(16) 0.82815(14) 0.71054(12) 0.0240(4) Uani 1 1 d . . . . .

loop_
_atom_site_aniso_label
_atom_site_aniso_U_11
_atom_site_aniso_U_22
_atom_site_aniso_U_33
_atom_site_aniso_U_23
_atom_site_aniso_U_13
_atom_site_aniso_U_12
C1 0.035(4) 0.041(4) 0.030(4) 0.017(3) 0.007(3) 0.006(3)
C2 0.051(4) 0.043(4) 0.025(4) 0.020(3) 0.016(3) 0.011(4)
C3 0.053(5) 0.052(5) 0.036(4) 0.011(4) 0.024(4) 0.008(4)
C4 0.044(4) 0.049(5) 0.042(4) 0.017(4) 0.023(4) 0.023(4)
C5 0.036(4) 0.028(3) 0.027(3) 0.007(3) 0.016(3) 0.005(3)
C6 0.024(3) 0.027(3) 0.025(3) 0.007(3) 0.007(3) 0.005(3)
C7 0.033(4) 0.025(3) 0.034(4) 0.006(3) 0.018(3) 0.004(3)
C8 0.035(4) 0.039(4) 0.053(5) 0.017(4) 0.020(4) 0.010(3)
C9 0.052(5) 0.036(4) 0.057(5) 0.022(4) 0.022(4) 0.008(4)
C10 0.039(4) 0.038(4) 0.041(4) 0.020(3) 0.019(3) 0.006(3)
C11 0.038(4) 0.037(4) 0.038(4) 0.011(3) 0.021(3) 0.002(3)
C12 0.035(4) 0.023(3) 0.031(4) 0.002(3) 0.006(3) 0.007(3)
C13 0.034(4) 0.025(3) 0.021(3) 0.003(3) 0.010(3) 0.007(3)
C14 0.020(3) 0.025(3) 0.020(3) 0.003(3) 0.007(2) 0.001(3)
C15 0.026(3) 0.019(3) 0.023(3) 0.002(2) 0.008(3) 0.004(3)
C16 0.039(4) 0.023(3) 0.024(3) 0.004(3) 0.005(3) 0.001(3)
C17 0.020(3) 0.025(3) 0.025(3) 0.009(3) 0.011(3) 0.006(3)
C18 0.028(3) 0.025(3) 0.027(3) 0.004(3) 0.006(3) 0.008(3)
C19 0.020(3) 0.020(3) 0.024(3) 0.000(3) 0.007(3) 0.004(2)
C20 0.028(3) 0.029(4) 0.029(4) 0.011(3) 0.002(3) 0.000(3)
C21 0.021(3) 0.021(3) 0.025(3) 0.005(3) 0.013(3) 0.002(2)
C22 0.025(3) 0.021(3) 0.028(3) 0.008(3) 0.008(3) -0.001(3)
C23 0.019(3) 0.026(3) 0.023(3) 0.008(3) 0.010(2) 0.006(3)
C24 0.041(4) 0.027(3) 0.028(3) 0.011(3) 0.010(3) -0.003(3)
Cd1 0.0249(3) 0.0318(3) 0.0276(3) 0.0034(2) 0.00829(19) 0.00453(19)
N1 0.032(3) 0.035(3) 0.031(3) 0.012(3) 0.010(2) 0.003(3)
N2 0.034(3) 0.035(3) 0.041(3) 0.015(3) 0.022(3) 0.009(3)
N3 0.029(3) 0.032(3) 0.032(3) 0.009(3) 0.012(2) 0.005(2)
O1 0.036(3) 0.033(3) 0.020(2) 0.0001(19) -0.0011(19) 0.003(2)
O2 0.025(2) 0.029(2) 0.026(2) 0.0034(19) 0.0056(18) -0.0027(19)
O3 0.030(2) 0.023(2) 0.021(2) 0.0016(18) 0.0029(19) 0.0048(18)
O4 0.032(2) 0.021(2) 0.027(2) 0.0093(18) 0.0079(19) 0.0057(18)
O5 0.035(3) 0.020(2) 0.024(2) -0.0032(18) 0.0055(19) 0.0019(19)
O6 0.022(2) 0.027(2) 0.030(2) 0.010(2) 0.0037(18) 0.0017(18)
O7 0.031(2) 0.031(2) 0.028(2) 0.007(2) 0.0117(19) 0.0021(19)
O8 0.034(3) 0.017(2) 0.040(3) -0.0013(19) 0.017(2) -0.0036(19)
O9 0.026(2) 0.023(2) 0.033(2) 0.008(2) 0.005(2) -0.0002(18)
O10 0.033(3) 0.027(2) 0.037(3) 0.000(2) 0.007(2) 0.010(2)
O11 0.029(2) 0.024(2) 0.030(2) -0.0004(19) 0.0015(19) -0.0002(19)
O12 0.026(2) 0.036(3) 0.032(2) 0.013(2) 0.011(2) 0.006(2)
P1 0.0247(8) 0.0234(8) 0.0212(8) 0.0022(7) 0.0031(7) 0.0008(7)
P2 0.0257(8) 0.0192(8) 0.0216(8) 0.0050(6) 0.0045(7) 0.0045(6)
P3 0.0244(8) 0.0203(8) 0.0264(9) 0.0037(7) 0.0086(7) 0.0008(7)

loop_
_atom_type_symbol
_atom_type_description
_atom_type_scat_dispersion_real
_atom_type_scat_dispersion_imag
_atom_type_scat_source
C C 0.0033 0.0016 'International Tables Vol C Tables 4.2.6.8 and 6.1.1.4'
H H 0.0000 0.0000 'International Tables Vol C Tables 4.2.6.8 and 6.1.1.4'
Cd Cd -0.8075 1.2024 'International Tables Vol C Tables 4.2.6.8 and 6.1.1.4'
N N 0.0061 0.0033 'International Tables Vol C Tables 4.2.6.8 and 6.1.1.4'
O O 0.0106 0.0060 'International Tables Vol C Tables 4.2.6.8 and 6.1.1.4'
P P 0.1023 0.0942 'International Tables Vol C Tables 4.2.6.8 and 6.1.1.4'

loop_
_geom_angle_atom_site_label_1
_geom_angle_atom_site_label_2
_geom_angle_atom_site_label_3
_geom_angle
_geom_angle_site_symmetry_1
_geom_angle_site_symmetry_3
_geom_angle_publ_flag
N1 C1 C2 123.0(6) . . ?
N1 C1 H1 118.5 . . ?
C2 C1 H1 118.5 . . ?
C3 C2 C1 119.4(6) . . ?
C3 C2 H2 120.3 . . ?
C1 C2 H2 120.3 . . ?
C2 C3 C4 117.5(7) . . ?
C2 C3 H3 121.2 . . ?
C4 C3 H3 121.2 . . ?
C5 C4 C3 119.0(6) . . ?
C5 C4 H4 120.5 . . ?
C3 C4 H4 120.5 . . ?
N1 C5 C4 123.1(6) . . ?
N1 C5 C6 113.5(5) . . ?
C4 C5 C6 123.3(6) . . ?
N3 C6 N2 112.9(5) . . ?
N3 C6 C5 123.6(5) . . ?
N2 C6 C5 123.5(6) . . ?
C8 C7 C12 123.4(6) . . ?
C8 C7 N2 132.5(6) . . ?
C12 C7 N2 104.1(5) . . ?
C9 C8 C7 115.9(7) . . ?
C9 C8 H8 122.0 . . ?
C7 C8 H8 122.0 . . ?
C8 C9 C10 122.4(7) . . ?
C8 C9 H9 118.8 . . ?
C10 C9 H9 118.8 . . ?
C11 C10 C9 122.2(6) . . ?
C11 C10 H10 118.9 . . ?
C9 C10 H10 118.9 . . ?
C10 C11 C12 116.4(6) . . ?
C10 C11 H11 121.8 . . ?
C12 C11 H11 121.8 . . ?
C7 C12 N3 110.7(6) . . ?
C7 C12 C11 119.6(6) . . ?
N3 C12 C11 129.6(6) . . ?
C14 C13 P1 115.3(4) . . ?
C14 C13 H13A 108.5 . . ?
P1 C13 H13A 108.5 . . ?
C14 C13 H13B 108.5 . . ?
P1 C13 H13B 108.5 . . ?
H13A C13 H13B 107.5 . . ?
C15 C14 C23 119.7(5) . . ?
C15 C14 C13 120.5(5) . . ?
C23 C14 C13 119.7(5) . . ?
C14 C15 C17 119.3(5) . . ?
C14 C15 C16 119.5(5) . . ?
C17 C15 C16 121.2(5) . . ?
C15 C16 H16A 109.5 . . ?
C15 C16 H16B 109.5 . . ?
H16A C16 H16B 109.5 . . ?
C15 C16 H16C 109.5 . . ?
H16A C16 H16C 109.5 . . ?
H16B C16 H16C 109.5 . . ?
C19 C17 C15 120.8(5) . . ?
C19 C17 C18 120.5(5) . . ?
C15 C17 C18 118.6(5) . . ?
C17 C18 P2 116.3(4) . . ?
C17 C18 H18A 108.2 . . ?
P2 C18 H18A 108.2 . . ?
C17 C18 H18B 108.2 . . ?
P2 C18 H18B 108.2 . . ?
H18A C18 H18B 107.4 . . ?
C17 C19 C21 119.7(5) . . ?
C17 C19 C20 121.3(5) . . ?
C21 C19 C20 119.0(5) . . ?
C19 C20 H20A 109.5 . . ?
C19 C20 H20B 109.5 . . ?
H20A C20 H20B 109.5 . . ?
C19 C20 H20C 109.5 . . ?
H20A C20 H20C 109.5 . . ?
H20B C20 H20C 109.5 . . ?
C23 C21 C19 120.2(5) . . ?
C23 C21 C22 119.7(5) . . ?
C19 C21 C22 120.1(5) . . ?
C21 C22 P3 115.0(4) . . ?
C21 C22 H22A 108.5 . . ?
P3 C22 H22A 108.5 . . ?
C21 C22 H22B 108.5 . . ?
P3 C22 H22B 108.5 . . ?
H22A C22 H22B 107.5 . . ?
C21 C23 C14 120.0(5) . . ?
C21 C23 C24 119.9(5) . . ?
C14 C23 C24 120.1(5) . . ?
C23 C24 H24A 109.5 . . ?
C23 C24 H24B 109.5 . . ?
H24A C24 H24B 109.5 . . ?
C23 C24 H24C 109.5 . . ?
H24A C24 H24C 109.5 . . ?
H24B C24 H24C 109.5 . . ?
O1 Cd1 O10 89.41(16) . . ?
O1 Cd1 O7 98.51(16) . 2_666 ?
O10 Cd1 O7 89.71(16) . 2_666 ?
O1 Cd1 N3 91.65(18) . . ?
O10 Cd1 N3 156.17(18) . . ?
O7 Cd1 N3 113.64(17) 2_666 . ?
O1 Cd1 O11 173.04(16) . . ?
O10 Cd1 O11 85.84(15) . . ?
O7 Cd1 O11 86.57(16) 2_666 . ?
N3 Cd1 O11 90.64(17) . . ?
O1 Cd1 N1 89.59(18) . . ?
O10 Cd1 N1 85.18(17) . . ?
O7 Cd1 N1 170.39(17) 2_666 . ?
N3 Cd1 N1 71.02(18) . . ?
O11 Cd1 N1 84.94(17) . . ?
C5 N1 C1 117.9(6) . . ?
C5 N1 Cd1 116.5(4) . . ?
C1 N1 Cd1 125.5(5) . . ?
C6 N2 C7 107.2(5) . . ?
C6 N2 H2A 126.4 . . ?
C7 N2 H2A 126.4 . . ?
C6 N3 C12 105.1(5) . . ?
C6 N3 Cd1 114.8(4) . . ?
C12 N3 Cd1 139.2(4) . . ?
P1 O1 Cd1 142.1(3) . . ?
P1 O3 H101 109.5 . . ?
P2 O6 H102 109.5 . . ?
P3 O7 Cd1 141.8(3) . 2_666 ?
P3 O8 H103 109.5 . . ?
P3 O9 H104 109.5 . . ?
Cd1 O10 H105 117.0 . . ?
Cd1 O10 H106 122.8 . . ?
H105 O10 H106 115.0 . . ?
Cd1 O11 H107 118.6 . . ?
Cd1 O11 H108 116.6 . . ?
H107 O11 H108 114.0 . . ?
H109 O12 H110 114.7 . . ?
O1 P1 O2 116.8(3) . . ?
O1 P1 O3 106.5(2) . . ?
O2 P1 O3 108.7(2) . . ?
O1 P1 C13 109.6(3) . . ?
O2 P1 C13 107.4(3) . . ?
O3 P1 C13 107.6(3) . . ?
O5 P2 O4 113.0(2) . . ?
O5 P2 O6 111.8(2) . . ?
O4 P2 O6 105.9(2) . . ?
O5 P2 C18 111.6(3) . . ?
O4 P2 C18 108.1(3) . . ?
O6 P2 C18 106.0(3) . . ?
O7 P3 O9 112.5(3) . . ?
O7 P3 O8 113.9(3) . . ?
O9 P3 O8 105.8(2) . . ?
O7 P3 C22 111.8(3) . . ?
O9 P3 C22 109.9(3) . . ?
O8 P3 C22 102.4(3) . . ?

loop_
_geom_bond_atom_site_label_1
_geom_bond_atom_site_label_2
_geom_bond_distance
_geom_bond_site_symmetry_2
_geom_bond_publ_flag
C1 N1 1.332(8) . ?
C1 C2 1.377(9) . ?
C1 H1 0.9500 . ?
C2 C3 1.371(10) . ?
C2 H2 0.9500 . ?
C3 C4 1.403(10) . ?
C3 H3 0.9500 . ?
C4 C5 1.370(9) . ?
C4 H4 0.9500 . ?
C5 N1 1.325(8) . ?
C5 C6 1.480(8) . ?
C6 N3 1.308(8) . ?
C6 N2 1.350(8) . ?
C7 C8 1.378(9) . ?
C7 C12 1.383(9) . ?
C7 N2 1.401(8) . ?
C8 C9 1.368(10) . ?
C8 H8 0.9500 . ?
C9 C10 1.396(10) . ?
C9 H9 0.9500 . ?
C10 C11 1.356(9) . ?
C10 H10 0.9500 . ?
C11 C12 1.434(9) . ?
C11 H11 0.9500 . ?
C12 N3 1.383(8) . ?
C13 C14 1.503(8) . ?
C13 P1 1.807(6) . ?
C13 H13A 0.9900 . ?
C13 H13B 0.9900 . ?
C14 C15 1.411(8) . ?
C14 C23 1.419(8) . ?
C15 C17 1.415(8) . ?
C15 C16 1.504(8) . ?
C16 H16A 0.9800 . ?
C16 H16B 0.9800 . ?
C16 H16C 0.9800 . ?
C17 C19 1.395(8) . ?
C17 C18 1.524(8) . ?
C18 P2 1.806(6) . ?
C18 H18A 0.9900 . ?
C18 H18B 0.9900 . ?
C19 C21 1.411(8) . ?
C19 C20 1.506(8) . ?
C20 H20A 0.9800 . ?
C20 H20B 0.9800 . ?
C20 H20C 0.9800 . ?
C21 C23 1.401(8) . ?
C21 C22 1.513(8) . ?
C22 P3 1.803(6) . ?
C22 H22A 0.9900 . ?
C22 H22B 0.9900 . ?
C23 C24 1.520(8) . ?
C24 H24A 0.9800 . ?
C24 H24B 0.9800 . ?
C24 H24C 0.9800 . ?
Cd1 O1 2.210(4) . ?
Cd1 O10 2.270(4) . ?
Cd1 O7 2.284(4) 2_666 ?
Cd1 N3 2.307(5) . ?
Cd1 O11 2.310(4) . ?
Cd1 N1 2.402(5) . ?
N2 H2A 0.8800 . ?
O1 P1 1.489(4) . ?
O2 P1 1.518(4) . ?
O3 P1 1.579(4) . ?
O3 H101 0.8400 . ?
O4 P2 1.522(4) . ?
O5 P2 1.491(4) . ?
O6 P2 1.572(4) . ?
O6 H102 0.8400 . ?
O7 P3 1.492(4) . ?
O7 Cd1 2.284(4) 2_666 ?
O8 P3 1.542(4) . ?
O8 H103 0.8400 . ?
O9 P3 1.541(4) . ?
O9 H104 0.8400 . ?
O10 H105 0.8286 . ?
O10 H106 0.8276 . ?
O11 H107 0.8292 . ?
O11 H108 0.8266 . ?
O12 H109 0.8270 . ?
O12 H110 0.8240 . ?
